data_4507791
loop_
_publ_author_name
'Gee, William J.'
'Batten, Stuart R.'

_publ_section_title
;
 Cuprous Halide Complexes of a Variable Length Ligand: Helices, Cluster
 Chains, and Nets Containing Large Solvated Channels
;
_journal_issue 6
_journal_name_full 'Crystal Growth &amp; Design'
_journal_page_first 2335
_journal_paper_doi 10.1021/cg3018858
_journal_volume 13
_journal_year 2013
_chemical_formula_moiety 'Cu10 I14, C24 H40 N4 O4, C H Cl3, 2(O)'
_chemical_formula_sum 'C25 H41 Cl3 Cu10 I14 N4 O6'
_chemical_formula_weight 3011.97
_chemical_name_systematic
; 
 ? 
;
_space_group_IT_number 2
_symmetry_cell_setting triclinic
_symmetry_space_group_name_Hall '-P 1'
_symmetry_space_group_name_H-M 'P -1'
_atom_sites_solution_hydrogens geom
_atom_sites_solution_primary direct
_atom_sites_solution_secondary difmap
_audit_creation_method SHELXL-97
_cell_angle_alpha 100.20(3)
_cell_angle_beta 90.27(3)
_cell_angle_gamma 109.39(3)
_cell_formula_units_Z 2
_cell_length_a 10.642(2)
_cell_length_b 13.927(3)
_cell_length_c 22.032(4)
_cell_measurement_reflns_used 51915
_cell_measurement_temperature 123(2)
_cell_measurement_theta_max 28.75
_cell_measurement_theta_min 1.68
_cell_volume 3024.4(12)
_computing_cell_refinement 'XDS (Kabsch, 1993)'
_computing_data_collection 'Blu-Ice (McPhillips et al, 2002)'
_computing_data_reduction 'XDS (Kabsch, 1993)'
_computing_molecular_graphics X-SEED
_computing_publication_material 'XCIF V6.12 (BrukerAXS, 2001).'
_computing_structure_refinement 'SHELXL-97 (Sheldrick, 1997)'
_computing_structure_solution 'SHELXS-97 (Sheldrick, 1990)'
_diffrn_ambient_temperature 123(2)
_diffrn_detector_area_resol_mean none
_diffrn_measured_fraction_theta_full 0.925
_diffrn_measured_fraction_theta_max 0.874
_diffrn_measurement_device_type 'ADSC Quantum 210r'
_diffrn_measurement_method 'scans in phi'
_diffrn_radiation_monochromator silicon
_diffrn_radiation_source 'Australian synchrotron MX1'
_diffrn_radiation_type synchrotron
_diffrn_radiation_wavelength 0.71073
_diffrn_reflns_av_R_equivalents 0.0350
_diffrn_reflns_av_sigmaI/netI 0.0313
_diffrn_reflns_limit_h_max 14
_diffrn_reflns_limit_h_min -14
_diffrn_reflns_limit_k_max 18
_diffrn_reflns_limit_k_min -18
_diffrn_reflns_limit_l_max 29
_diffrn_reflns_limit_l_min -29
_diffrn_reflns_number 51915
_diffrn_reflns_theta_full 25.00
_diffrn_reflns_theta_max 28.75
_diffrn_reflns_theta_min 1.68
_diffrn_standards_decay_% none
_diffrn_standards_interval_count none
_diffrn_standards_interval_time none
_diffrn_standards_number 0
_exptl_absorpt_coefficient_mu 10.756
_exptl_absorpt_correction_type none
_exptl_crystal_colour red
_exptl_crystal_density_diffrn 3.308
_exptl_crystal_density_method 'not measured'
_exptl_crystal_description block
_exptl_crystal_F_000 2700
_exptl_crystal_size_max 0.05
_exptl_crystal_size_mid 0.05
_exptl_crystal_size_min 0.04
_refine_diff_density_max 2.062
_refine_diff_density_min -4.058
_refine_diff_density_rms 0.468
_refine_ls_extinction_method none
_refine_ls_goodness_of_fit_ref 1.063
_refine_ls_hydrogen_treatment constr
_refine_ls_matrix_type full
_refine_ls_number_parameters 559
_refine_ls_number_reflns 13743
_refine_ls_number_restraints 0
_refine_ls_restrained_S_all 1.063
_refine_ls_R_factor_all 0.0518
_refine_ls_R_factor_gt 0.0451
_refine_ls_shift/su_max 0.001
_refine_ls_shift/su_mean 0.000
_refine_ls_structure_factor_coef Fsqd
_refine_ls_weighting_details 'calc w=1/[\s^2^(Fo^2^)+(0.1075P)^2^+38.0491P] where P=(Fo^2^+2Fc^2^)/3'
_refine_ls_weighting_scheme calc
_refine_ls_wR_factor_gt 0.1235
_refine_ls_wR_factor_ref 0.1560
_reflns_number_gt 12550
_reflns_number_total 13743
_reflns_threshold_expression >2sigma(I)
_cod_data_source_file cg3018858_si_002.cif
_cod_data_source_block 1
_cod_original_cell_volume 3024.3(10)
_cod_database_code 4507791

loop_
_symmetry_equiv_pos_as_xyz
'x, y, z'
'-x, -y, -z'

loop_
_atom_site_label
_atom_site_type_symbol
_atom_site_fract_x
_atom_site_fract_y
_atom_site_fract_z
_atom_site_U_iso_or_equiv
_atom_site_adp_type
_atom_site_occupancy
_atom_site_symmetry_multiplicity
_atom_site_calc_flag
_atom_site_refinement_flags
I6 I 0.23619(5) 0.34791(4) 0.29004(2) 0.01680(12) Uani 1 1 d .
I4 I 0.09400(5) 0.60274(4) 0.34210(2) 0.01573(12) Uani 1 1 d .
I12 I 0.81680(5) 0.42598(4) 0.03123(2) 0.01665(12) Uani 1 1 d .
I9 I 0.50105(5) 0.39121(4) 0.15393(2) 0.01625(12) Uani 1 1 d .
I13 I 0.86111(5) 0.64623(4) 0.20523(2) 0.01602(12) Uani 1 1 d .
I3 I 0.50410(5) 0.66188(4) 0.28037(2) 0.01624(12) Uani 1 1 d .
I11 I 0.86545(5) 0.33695(4) 0.21559(2) 0.01583(12) Uani 1 1 d .
I14 I 1.18411(5) 0.52277(4) 0.14912(2) 0.01600(12) Uani 1 1 d .
I7 I 0.66574(5) 0.47681(4) 0.34710(2) 0.01640(12) Uani 1 1 d .
I1 I 0.27044(6) 0.84421(4) 0.23020(3) 0.01842(12) Uani 1 1 d .
I8 I 0.47357(5) 0.15135(4) 0.27147(3) 0.01947(12) Uani 1 1 d .
I5 I 0.38898(5) 0.56992(4) 0.46488(2) 0.01788(12) Uani 1 1 d .
I2 I 0.43461(7) 0.87902(5) 0.42740(3) 0.02607(14) Uani 1 1 d .
I10 I 0.60883(6) 0.11416(5) 0.07617(3) 0.02492(14) Uani 1 1 d .
Cu10 Cu 1.11175(11) 0.65741(8) 0.23000(5) 0.0206(2) Uani 1 1 d .
Cu5 Cu 0.47860(11) 0.33780(9) 0.26715(5) 0.0212(2) Uani 1 1 d .
Cu9 Cu 0.92133(11) 0.48761(9) 0.14500(5) 0.0209(2) Uani 1 1 d .
Cu8 Cu 0.72235(11) 0.46292(9) 0.23023(5) 0.0211(2) Uani 1 1 d .
Cu4 Cu 0.43340(11) 0.51075(9) 0.35025(5) 0.0217(2) Uani 1 1 d .
Cu3 Cu 0.25294(11) 0.53231(9) 0.26654(5) 0.0223(2) Uani 1 1 d .
Cu2 Cu 0.33866(13) 0.67789(9) 0.39305(6) 0.0281(3) Uani 1 1 d .
Cu6 Cu 0.62207(13) 0.21002(11) 0.18870(6) 0.0296(3) Uani 1 1 d .
Cu7 Cu 0.68060(14) 0.31674(10) 0.10376(6) 0.0296(3) Uani 1 1 d .
Cu1 Cu 0.38396(15) 0.79665(11) 0.31341(6) 0.0305(3) Uani 1 1 d .
O1 O 0.9498(7) 0.8860(6) 0.3968(3) 0.0312(16) Uani 1 1 d .
N2 N 0.8415(7) 0.7686(6) 0.4919(3) 0.0181(14) Uani 1 1 d .
H2N H 0.9139 0.8301 0.5001 0.022 Uiso 1 1 calc R
C4 C 1.0039(9) 0.6913(7) 0.5281(4) 0.0180(16) Uani 1 1 d .
O2 O 1.1920(9) 1.0476(6) 0.4258(4) 0.0375(19) Uani 1 1 d .
C9 C 0.8466(9) 0.7875(7) 0.3795(4) 0.0213(17) Uani 1 1 d .
H9A H 0.8864 0.7324 0.3679 0.026 Uiso 1 1 calc R
H9B H 0.7906 0.7876 0.3436 0.026 Uiso 1 1 calc R
C6 C 0.8936(9) 0.6794(7) 0.4805(4) 0.0180(16) Uani 1 1 d .
H6A H 0.9280 0.6741 0.4389 0.022 Uiso 1 1 calc R
H6B H 0.8192 0.6143 0.4814 0.022 Uiso 1 1 calc R
C8 C 0.7633(9) 0.7673(7) 0.4334(4) 0.0194(17) Uani 1 1 d .
H8A H 0.6921 0.6989 0.4218 0.023 Uiso 1 1 calc R
H8B H 0.7195 0.8204 0.4425 0.023 Uiso 1 1 calc R
C7 C 0.7579(9) 0.7633(7) 0.5468(4) 0.0235(18) Uani 1 1 d .
H7A H 0.8119 0.7612 0.5829 0.028 Uiso 1 1 calc R
H7B H 0.6808 0.6978 0.5382 0.028 Uiso 1 1 calc R
N1 N 1.2342(10) 0.7637(9) 0.5684(5) 0.040(2) Uani 1 1 d .
H1 H 1.3175 0.8012 0.5647 0.048 Uiso 1 1 calc R
C5 C 1.1343(10) 0.7516(8) 0.5236(5) 0.029(2) Uani 1 1 d .
H5 H 1.1566 0.7856 0.4894 0.035 Uiso 1 1 calc R
C10 C 1.0467(11) 0.9047(8) 0.3525(5) 0.032(2) Uani 1 1 d .
H10A H 1.0018 0.8853 0.3105 0.038 Uiso 1 1 calc R
H10B H 1.1038 0.8618 0.3547 0.038 Uiso 1 1 calc R
C11 C 1.1313(12) 1.0175(10) 0.3649(5) 0.037(3) Uani 1 1 d .
H11A H 1.2011 1.0300 0.3349 0.045 Uiso 1 1 calc R
H11B H 1.0750 1.0599 0.3596 0.045 Uiso 1 1 calc R
Cl1 Cl 0.9260(4) 1.1123(3) 0.26864(19) 0.0520(8) Uani 1 1 d .
Cl2 Cl 0.6970(4) 0.9810(3) 0.3205(2) 0.0637(10) Uani 1 1 d .
Cl3 Cl 0.7931(6) 0.9004(4) 0.2062(3) 0.0967(19) Uani 1 1 d .
O3 O 0.8717(7) 0.8802(5) -0.0899(3) 0.0214(13) Uani 1 1 d .
O5 O 1.0821(8) 0.9382(6) 0.5229(4) 0.0317(16) Uani 1 1 d .
C2 C 1.0755(9) 0.6543(7) 0.6203(4) 0.0187(16) Uani 1 1 d .
H2 H 1.0542 0.6174 0.6534 0.022 Uiso 1 1 calc R
C3 C 0.9767(9) 0.6408(7) 0.5773(4) 0.0203(17) Uani 1 1 d .
H3 H 0.8885 0.5966 0.5812 0.024 Uiso 1 1 calc R
C1 C 1.1996(11) 0.7157(8) 0.6188(5) 0.029(2) Uani 1 1 d .
H1A H 1.2641 0.7268 0.6516 0.035 Uiso 1 1 calc R
C12 C 1.2939(11) 1.1466(8) 0.4369(5) 0.032(2) Uani 1 1 d .
H12A H 1.3446 1.1547 0.3995 0.038 Uiso 1 1 calc R
H12B H 1.3565 1.1495 0.4711 0.038 Uiso 1 1 calc R
O4 O 0.8989(7) 1.0846(5) -0.0859(4) 0.0268(15) Uani 1 1 d .
N4 N 0.8981(7) 0.7644(6) -0.0044(3) 0.0154(13) Uani 1 1 d .
H4 H 0.8900 0.8293 0.0085 0.018 Uiso 1 1 calc R
N3 N 0.5476(8) 0.6547(6) 0.1162(3) 0.0231(16) Uani 1 1 d .
H3A H 0.5283 0.6141 0.1436 0.028 Uiso 1 1 calc R
C16 C 0.6672(8) 0.7022(7) 0.0297(4) 0.0167(16) Uani 1 1 d .
C18 C 0.7608(8) 0.6863(7) -0.0184(4) 0.0198(17) Uani 1 1 d .
H18A H 0.7249 0.6905 -0.0590 0.024 Uiso 1 1 calc R
H18B H 0.7659 0.6159 -0.0213 0.024 Uiso 1 1 calc R
C23 C 0.7710(9) 1.0049(7) -0.1021(4) 0.0197(17) Uani 1 1 d .
H23A H 0.7170 1.0260 -0.1304 0.024 Uiso 1 1 calc R
H23B H 0.7221 0.9925 -0.0645 0.024 Uiso 1 1 calc R
C20 C 0.9765(8) 0.7677(6) -0.0623(4) 0.0152(15) Uani 1 1 d .
H20A H 1.0657 0.8215 -0.0521 0.018 Uiso 1 1 calc R
H20B H 0.9895 0.7000 -0.0754 0.018 Uiso 1 1 calc R
C17 C 0.6318(9) 0.6416(7) 0.0751(4) 0.0217(18) Uani 1 1 d .
H17 H 0.6699 0.5891 0.0762 0.026 Uiso 1 1 calc R
C21 C 0.9079(9) 0.7906(7) -0.1155(4) 0.0192(16) Uani 1 1 d .
H21A H 0.9689 0.8059 -0.1490 0.023 Uiso 1 1 calc R
H21B H 0.8273 0.7308 -0.1324 0.023 Uiso 1 1 calc R
C22 C 0.7953(9) 0.9082(7) -0.1332(4) 0.0220(18) Uani 1 1 d .
H22A H 0.7092 0.8514 -0.1459 0.026 Uiso 1 1 calc R
H22B H 0.8449 0.9208 -0.1705 0.026 Uiso 1 1 calc R
C15 C 0.6024(9) 0.7760(8) 0.0303(5) 0.026(2) Uani 1 1 d .
H15 H 0.6203 0.8178 -0.0005 0.032 Uiso 1 1 calc R
C13 C 0.4888(10) 0.7277(8) 0.1186(5) 0.030(2) Uani 1 1 d .
H13 H 0.4311 0.7368 0.1501 0.036 Uiso 1 1 calc R
C14 C 0.5154(10) 0.7893(8) 0.0733(5) 0.030(2) Uani 1 1 d .
H14 H 0.4734 0.8396 0.0726 0.036 Uiso 1 1 calc R
C25 C 0.7697(16) 1.0110(12) 0.2504(8) 0.059(4) Uani 1 1 d .
H25 H 0.7092 1.0342 0.2261 0.071 Uiso 1 1 calc R
C19 C 0.9698(8) 0.7411(6) 0.0477(4) 0.0165(15) Uani 1 1 d .
H19A H 0.9733 0.6702 0.0355 0.020 Uiso 1 1 calc R
H19B H 0.9174 0.7423 0.0846 0.020 Uiso 1 1 calc R
O6 O 0.8705(9) 0.9567(6) 0.0484(5) 0.052(3) Uani 1 1 d .
C24 C 0.8891(8) 1.1836(7) -0.0649(4) 0.0206(17) Uani 1 1 d .
H24A H 0.8347 1.1828 -0.0285 0.025 Uiso 1 1 calc R
H24B H 0.8462 1.2045 -0.0979 0.025 Uiso 1 1 calc R

loop_
_atom_site_aniso_label
_atom_site_aniso_U_11
_atom_site_aniso_U_22
_atom_site_aniso_U_33
_atom_site_aniso_U_23
_atom_site_aniso_U_13
_atom_site_aniso_U_12
I6 0.0140(2) 0.0195(2) 0.0150(2) 0.00280(19) -0.00132(19) 0.00340(19)
I4 0.0147(2) 0.0197(2) 0.0128(2) 0.00381(18) -0.00201(19) 0.00558(19)
I12 0.0179(2) 0.0184(2) 0.0131(2) 0.00437(18) -0.00045(19) 0.0047(2)
I9 0.0123(2) 0.0211(2) 0.0131(2) 0.00374(19) -0.00233(19) 0.00243(19)
I13 0.0150(2) 0.0182(2) 0.0140(2) 0.00281(18) -0.00282(19) 0.00465(19)
I3 0.0143(2) 0.0196(2) 0.0138(2) 0.00376(19) -0.00235(19) 0.00406(19)
I11 0.0135(2) 0.0195(2) 0.0137(2) 0.00445(18) -0.00155(19) 0.00400(19)
I14 0.0132(2) 0.0191(2) 0.0130(2) 0.00149(18) -0.00156(19) 0.00266(19)
I7 0.0149(2) 0.0198(2) 0.0136(2) 0.00148(18) -0.00394(19) 0.00566(19)
I1 0.0205(3) 0.0172(2) 0.0157(2) 0.00468(19) -0.0022(2) 0.0032(2)
I8 0.0186(2) 0.0184(2) 0.0193(3) 0.0056(2) 0.0005(2) 0.0025(2)
I5 0.0168(2) 0.0226(3) 0.0136(2) 0.00550(19) -0.00322(19) 0.0048(2)
I2 0.0320(3) 0.0228(3) 0.0186(3) 0.0012(2) -0.0033(2) 0.0045(2)
I10 0.0242(3) 0.0207(3) 0.0221(3) -0.0005(2) 0.0018(2) -0.0004(2)
Cu10 0.0198(5) 0.0193(5) 0.0222(5) 0.0047(4) 0.0005(4) 0.0056(4)
Cu5 0.0185(5) 0.0204(5) 0.0225(5) 0.0038(4) -0.0036(4) 0.0038(4)
Cu9 0.0191(5) 0.0258(5) 0.0172(5) 0.0025(4) -0.0032(4) 0.0076(4)
Cu8 0.0168(5) 0.0267(5) 0.0200(5) 0.0070(4) -0.0008(4) 0.0064(4)
Cu4 0.0174(5) 0.0275(6) 0.0178(5) 0.0037(4) -0.0034(4) 0.0050(4)
Cu3 0.0183(5) 0.0290(6) 0.0200(5) 0.0082(4) -0.0018(4) 0.0066(4)
Cu2 0.0279(6) 0.0253(6) 0.0295(6) 0.0093(5) -0.0114(5) 0.0050(5)
Cu6 0.0242(6) 0.0383(7) 0.0204(6) 0.0096(5) 0.0008(5) 0.0010(5)
Cu7 0.0350(6) 0.0240(6) 0.0312(6) 0.0104(5) 0.0149(6) 0.0088(5)
Cu1 0.0422(7) 0.0390(7) 0.0177(5) 0.0074(5) 0.0002(5) 0.0227(6)
O1 0.024(3) 0.033(4) 0.022(3) 0.002(3) 0.006(3) -0.007(3)
N2 0.013(3) 0.017(3) 0.019(3) 0.001(3) -0.006(3) -0.001(3)
C4 0.025(4) 0.030(4) 0.005(3) 0.001(3) 0.004(3) 0.016(4)
O2 0.042(4) 0.025(4) 0.031(4) -0.001(3) 0.001(4) -0.004(3)
C9 0.020(4) 0.023(4) 0.019(4) 0.003(3) -0.005(3) 0.005(3)
C6 0.020(4) 0.026(4) 0.007(3) 0.005(3) -0.001(3) 0.006(3)
C8 0.017(4) 0.024(4) 0.016(4) 0.004(3) -0.004(3) 0.005(3)
C7 0.016(4) 0.025(4) 0.024(4) 0.006(4) -0.003(3) -0.001(3)
N1 0.023(4) 0.053(6) 0.042(6) 0.009(5) 0.001(4) 0.011(4)
C5 0.021(4) 0.036(5) 0.028(5) 0.010(4) -0.001(4) 0.006(4)
C10 0.035(5) 0.028(5) 0.025(5) 0.005(4) 0.006(4) -0.001(4)
C11 0.039(6) 0.049(7) 0.012(4) -0.005(4) 0.004(4) 0.004(5)
Cl1 0.0464(17) 0.0385(15) 0.072(2) 0.0243(16) 0.0011(16) 0.0085(13)
Cl2 0.056(2) 0.051(2) 0.089(3) 0.029(2) 0.017(2) 0.0160(17)
Cl3 0.096(4) 0.077(3) 0.102(4) -0.028(3) -0.021(3) 0.032(3)
O3 0.027(3) 0.025(3) 0.016(3) 0.006(2) -0.008(3) 0.013(3)
O5 0.031(4) 0.024(3) 0.032(4) 0.004(3) -0.002(3) -0.001(3)
C2 0.029(4) 0.023(4) 0.008(3) 0.005(3) -0.004(3) 0.013(3)
C3 0.024(4) 0.017(4) 0.017(4) 0.004(3) -0.004(3) 0.003(3)
C1 0.037(5) 0.032(5) 0.017(4) -0.002(4) -0.004(4) 0.012(4)
C12 0.033(5) 0.026(5) 0.029(5) 0.003(4) 0.002(4) 0.002(4)
O4 0.019(3) 0.024(3) 0.034(4) -0.001(3) -0.006(3) 0.006(3)
N4 0.011(3) 0.021(3) 0.016(3) 0.006(3) 0.004(3) 0.007(3)
N3 0.028(4) 0.031(4) 0.010(3) 0.002(3) 0.009(3) 0.010(3)
C16 0.013(3) 0.019(4) 0.016(4) 0.004(3) 0.002(3) 0.003(3)
C18 0.014(4) 0.024(4) 0.019(4) 0.004(3) -0.002(3) 0.003(3)
C23 0.018(4) 0.023(4) 0.018(4) 0.002(3) -0.004(3) 0.009(3)
C20 0.016(3) 0.017(4) 0.009(3) -0.002(3) 0.001(3) 0.004(3)
C17 0.016(4) 0.019(4) 0.027(5) 0.005(3) -0.006(3) 0.001(3)
C21 0.019(4) 0.026(4) 0.012(4) 0.004(3) 0.003(3) 0.006(3)
C22 0.025(4) 0.021(4) 0.019(4) 0.009(3) -0.008(4) 0.005(3)
C15 0.021(4) 0.028(5) 0.032(5) 0.016(4) 0.002(4) 0.005(4)
C13 0.018(4) 0.032(5) 0.039(6) 0.007(4) 0.005(4) 0.007(4)
C14 0.024(4) 0.034(5) 0.039(6) 0.012(4) 0.012(4) 0.018(4)
C25 0.050(8) 0.050(8) 0.079(12) 0.013(8) -0.009(8) 0.018(7)
C19 0.018(4) 0.019(4) 0.012(3) 0.000(3) -0.005(3) 0.007(3)
O6 0.033(4) 0.026(4) 0.090(8) -0.010(4) -0.038(5) 0.011(3)
C24 0.014(4) 0.024(4) 0.025(4) 0.009(3) -0.003(3) 0.005(3)

loop_
_atom_type_symbol
_atom_type_description
_atom_type_scat_dispersion_real
_atom_type_scat_dispersion_imag
_atom_type_scat_source
C C 0.0033 0.0016 'International Tables Vol C Tables 4.2.6.8 and 6.1.1.4'
H H 0.0000 0.0000 'International Tables Vol C Tables 4.2.6.8 and 6.1.1.4'
N N 0.0061 0.0033 'International Tables Vol C Tables 4.2.6.8 and 6.1.1.4'
O O 0.0106 0.0060 'International Tables Vol C Tables 4.2.6.8 and 6.1.1.4'
Cu Cu 0.3201 1.2651 'International Tables Vol C Tables 4.2.6.8 and 6.1.1.4'
I I -0.4742 1.8119 'International Tables Vol C Tables 4.2.6.8 and 6.1.1.4'
Cl Cl 0.1484 0.1585 'International Tables Vol C Tables 4.2.6.8 and 6.1.1.4'

loop_
_geom_angle_atom_site_label_1
_geom_angle_atom_site_label_2
_geom_angle_atom_site_label_3
_geom_angle
_geom_angle_site_symmetry_1
_geom_angle_site_symmetry_3
Cu4 I6 Cu3 63.08(4) . .
Cu4 I6 Cu5 66.75(4) . .
Cu3 I6 Cu5 103.08(5) . .
Cu2 I4 Cu3 70.99(5) . .
Cu2 I4 Cu10 105.33(5) . 1_455
Cu3 I4 Cu10 64.25(4) . 1_455
Cu7 I12 Cu9 67.73(5) . .
Cu7 I9 Cu8 71.02(5) . .
Cu7 I9 Cu5 104.34(5) . .
Cu8 I9 Cu5 63.00(4) . .
Cu9 I13 Cu8 64.31(4) . .
Cu9 I13 Cu10 66.29(5) . .
Cu8 I13 Cu10 102.01(5) . .
Cu1 I3 Cu3 81.31(5) . .
Cu1 I3 Cu4 110.70(5) . .
Cu3 I3 Cu4 61.99(4) . .
Cu1 I3 Cu2 52.84(4) . .
Cu3 I3 Cu2 64.45(5) . .
Cu4 I3 Cu2 58.46(4) . .
Cu6 I11 Cu8 77.04(5) . .
Cu6 I11 Cu9 110.19(5) . .
Cu8 I11 Cu9 62.74(4) . .
Cu6 I11 Cu7 52.71(4) . .
Cu8 I11 Cu7 64.71(4) . .
Cu9 I11 Cu7 58.92(4) . .
Cu3 I14 Cu10 65.07(4) 1_655 .
Cu3 I14 Cu9 105.08(5) 1_655 .
Cu10 I14 Cu9 65.94(5) . .
Cu8 I7 Cu5 64.48(5) . .
Cu8 I7 Cu4 105.06(5) . .
Cu5 I7 Cu4 66.98(4) . .
Cu1 I1 Cu10 79.22(5) . 1_455
Cu6 I8 Cu5 73.31(5) . .
Cu2 I5 Cu4 67.22(5) . .
Cu1 I2 Cu2 59.57(5) . .
Cu6 I10 Cu7 58.62(5) . .
I1 Cu10 I14 110.08(5) 1_655 .
I1 Cu10 I13 109.15(5) 1_655 .
I14 Cu10 I13 112.03(5) . .
I1 Cu10 I4 114.12(5) 1_655 1_655
I14 Cu10 I4 110.14(5) . 1_655
I13 Cu10 I4 101.08(5) . 1_655
I1 Cu10 Cu3 111.32(5) 1_655 1_655
I14 Cu10 Cu3 57.37(4) . 1_655
I13 Cu10 Cu3 139.23(5) . 1_655
I4 Cu10 Cu3 57.41(4) 1_655 1_655
I1 Cu10 Cu9 138.53(5) 1_655 .
I14 Cu10 Cu9 57.24(4) . .
I13 Cu10 Cu9 56.37(4) . .
I4 Cu10 Cu9 107.07(5) 1_655 .
Cu3 Cu10 Cu9 94.46(5) 1_655 .
I8 Cu5 I7 110.75(5) . .
I8 Cu5 I6 108.20(5) . .
I7 Cu5 I6 111.63(5) . .
I8 Cu5 I9 116.26(5) . .
I7 Cu5 I9 110.16(5) . .
I6 Cu5 I9 99.33(5) . .
I8 Cu5 Cu8 113.14(6) . .
I7 Cu5 Cu8 57.53(4) . .
I6 Cu5 Cu8 138.36(5) . .
I9 Cu5 Cu8 57.85(4) . .
I8 Cu5 Cu4 137.58(5) . .
I7 Cu5 Cu4 56.79(4) . .
I6 Cu5 Cu4 56.31(4) . .
I9 Cu5 Cu4 105.64(5) . .
Cu8 Cu5 Cu4 94.01(5) . .
I8 Cu5 Cu6 51.67(4) . .
I7 Cu5 Cu6 105.15(5) . .
I6 Cu5 Cu6 142.88(5) . .
I9 Cu5 Cu6 71.79(4) . .
Cu8 Cu5 Cu6 67.92(5) . .
Cu4 Cu5 Cu6 160.44(5) . .
I12 Cu9 I13 112.99(5) . .
I12 Cu9 I14 111.11(5) . .
I13 Cu9 I14 112.56(5) . .
I12 Cu9 I11 115.41(5) . .
I13 Cu9 I11 108.61(5) . .
I14 Cu9 I11 94.90(5) . .
I12 Cu9 Cu8 111.29(5) . .
I13 Cu9 Cu8 57.98(4) . .
I14 Cu9 Cu8 136.33(5) . .
I11 Cu9 Cu8 57.24(4) . .
I12 Cu9 Cu7 54.69(5) . .
I13 Cu9 Cu7 109.47(6) . .
I14 Cu9 Cu7 137.59(6) . .
I11 Cu9 Cu7 66.10(5) . .
Cu8 Cu9 Cu7 65.68(5) . .
I12 Cu9 Cu10 144.29(6) . .
I13 Cu9 Cu10 57.34(4) . .
I14 Cu9 Cu10 56.82(4) . .
I11 Cu9 Cu10 99.70(5) . .
Cu8 Cu9 Cu10 92.56(5) . .
Cu7 Cu9 Cu10 157.92(6) . .
I7 Cu8 I13 111.56(6) . .
I7 Cu8 I11 104.41(5) . .
I13 Cu8 I11 110.81(5) . .
I7 Cu8 I9 111.74(5) . .
I13 Cu8 I9 105.94(5) . .
I11 Cu8 I9 112.52(5) . .
I7 Cu8 Cu9 147.26(5) . .
I13 Cu8 Cu9 57.71(4) . .
I11 Cu8 Cu9 60.01(4) . .
I9 Cu8 Cu9 100.99(5) . .
I7 Cu8 Cu5 57.99(5) . .
I13 Cu8 Cu5 146.54(6) . .
I11 Cu8 Cu5 102.65(5) . .
I9 Cu8 Cu5 59.15(4) . .
Cu9 Cu8 Cu5 148.46(6) . .
I5 Cu4 I6 113.63(5) . .
I5 Cu4 I7 109.23(5) . .
I6 Cu4 I7 111.68(5) . .
I5 Cu4 I3 115.88(5) . .
I6 Cu4 I3 109.39(5) . .
I7 Cu4 I3 95.69(5) . .
I5 Cu4 Cu3 112.50(6) . .
I6 Cu4 Cu3 58.49(4) . .
I7 Cu4 Cu3 137.23(6) . .
I3 Cu4 Cu3 57.74(4) . .
I5 Cu4 Cu2 55.11(4) . .
I6 Cu4 Cu2 110.28(5) . .
I7 Cu4 Cu2 137.87(6) . .
I3 Cu4 Cu2 66.67(4) . .
Cu3 Cu4 Cu2 66.24(5) . .
I5 Cu4 Cu5 141.74(5) . .
I6 Cu4 Cu5 56.94(4) . .
I7 Cu4 Cu5 56.23(4) . .
I3 Cu4 Cu5 101.42(5) . .
Cu3 Cu4 Cu5 93.91(5) . .
Cu2 Cu4 Cu5 160.00(5) . .
I14 Cu3 I6 112.20(6) 1_455 .
I14 Cu3 I3 102.77(5) 1_455 .
I6 Cu3 I3 111.56(5) . .
I14 Cu3 I4 111.16(5) 1_455 .
I6 Cu3 I4 106.92(5) . .
I3 Cu3 I4 112.33(5) . .
I14 Cu3 Cu4 147.07(6) 1_455 .
I6 Cu3 Cu4 58.43(4) . .
I3 Cu3 Cu4 60.27(4) . .
I4 Cu3 Cu4 101.64(5) . .
I14 Cu3 Cu10 57.56(4) 1_455 1_455
I6 Cu3 Cu10 146.39(5) . 1_455
I3 Cu3 Cu10 102.05(5) . 1_455
I4 Cu3 Cu10 58.33(4) . 1_455
Cu4 Cu3 Cu10 148.14(6) . 1_455
I5 Cu2 Cu1 157.40(7) . .
I5 Cu2 I2 117.47(5) . .
Cu1 Cu2 I2 58.96(5) . .
I5 Cu2 I4 113.91(6) . .
Cu1 Cu2 I4 85.17(6) . .
I2 Cu2 I4 115.55(6) . .
I5 Cu2 Cu4 57.66(4) . .
Cu1 Cu2 Cu4 108.61(7) . .
I2 Cu2 Cu4 138.59(6) . .
I4 Cu2 Cu4 101.08(6) . .
I5 Cu2 I3 107.49(5) . .
Cu1 Cu2 I3 54.32(5) . .
I2 Cu2 I3 97.18(5) . .
I4 Cu2 I3 101.97(5) . .
Cu4 Cu2 I3 54.87(4) . .
I8 Cu6 Cu7 149.08(7) . .
I8 Cu6 I10 127.35(6) . .
Cu7 Cu6 I10 61.52(5) . .
I8 Cu6 I11 120.99(6) . .
Cu7 Cu6 I11 72.96(5) . .
I10 Cu6 I11 107.50(6) . .
I8 Cu6 Cu5 55.02(4) . .
Cu7 Cu6 Cu5 97.72(6) . .
I10 Cu6 Cu5 138.51(6) . .
I11 Cu6 Cu5 98.47(6) . .
I12 Cu7 Cu6 160.55(7) . .
I12 Cu7 I10 120.08(6) . .
Cu6 Cu7 I10 59.86(5) . .
I12 Cu7 I9 112.33(5) . .
Cu6 Cu7 I9 81.77(6) . .
I10 Cu7 I9 115.91(6) . .
I12 Cu7 Cu9 57.58(4) . .
Cu6 Cu7 Cu9 107.92(7) . .
I10 Cu7 Cu9 137.05(6) . .
I9 Cu7 Cu9 100.99(6) . .
I12 Cu7 I11 107.87(5) . .
Cu6 Cu7 I11 54.33(5) . .
I10 Cu7 I11 94.33(5) . .
I9 Cu7 I11 102.51(5) . .
Cu9 Cu7 I11 54.98(4) . .
I1 Cu1 I2 129.83(6) . .
I1 Cu1 Cu2 142.02(7) . .
I2 Cu1 Cu2 61.48(5) . .
I1 Cu1 I3 117.55(6) . .
I2 Cu1 I3 111.89(5) . .
Cu2 Cu1 I3 72.84(5) . .
C10 O1 C9 112.5(8) . .
C7 N2 C6 110.6(7) . .
C7 N2 C8 112.0(7) . .
C6 N2 C8 108.8(6) . .
C7 N2 H2N 108.5 . .
C6 N2 H2N 108.5 . .
C8 N2 H2N 108.5 . .
C3 C4 C5 117.5(8) . .
C3 C4 C6 120.6(8) . .
C5 C4 C6 121.9(8) . .
C11 O2 C12 113.6(9) . .
O1 C9 C8 108.4(7) . .
O1 C9 H9A 110.0 . .
C8 C9 H9A 110.0 . .
O1 C9 H9B 110.0 . .
C8 C9 H9B 110.0 . .
H9A C9 H9B 108.4 . .
N2 C6 C4 112.5(7) . .
N2 C6 H6A 109.1 . .
C4 C6 H6A 109.1 . .
N2 C6 H6B 109.1 . .
C4 C6 H6B 109.1 . .
H6A C6 H6B 107.8 . .
C9 C8 N2 114.1(7) . .
C9 C8 H8A 108.7 . .
N2 C8 H8A 108.7 . .
C9 C8 H8B 108.7 . .
N2 C8 H8B 108.7 . .
H8A C8 H8B 107.6 . .
N2 C7 C12 114.0(8) . 2_776
N2 C7 H7A 108.7 . .
C12 C7 H7A 108.7 2_776 .
N2 C7 H7B 108.7 . .
C12 C7 H7B 108.7 2_776 .
H7A C7 H7B 107.6 . .
C1 N1 C5 118.7(10) . .
C1 N1 H1 120.6 . .
C5 N1 H1 120.6 . .
C4 C5 N1 121.3(9) . .
C4 C5 H5 119.4 . .
N1 C5 H5 119.4 . .
O1 C10 C11 109.6(9) . .
O1 C10 H10A 109.7 . .
C11 C10 H10A 109.7 . .
O1 C10 H10B 109.7 . .
C11 C10 H10B 109.7 . .
H10A C10 H10B 108.2 . .
O2 C11 C10 110.5(10) . .
O2 C11 H11A 109.6 . .
C10 C11 H11A 109.6 . .
O2 C11 H11B 109.6 . .
C10 C11 H11B 109.6 . .
H11A C11 H11B 108.1 . .
C22 O3 C21 113.2(7) . .
C1 C2 C3 123.6(9) . .
C1 C2 H2 118.2 . .
C3 C2 H2 118.2 . .
C2 C3 C4 120.0(9) . .
C2 C3 H3 120.0 . .
C4 C3 H3 120.0 . .
C2 C1 N1 118.7(9) . .
C2 C1 H1A 120.7 . .
N1 C1 H1A 120.7 . .
O2 C12 C7 114.0(9) . 2_776
O2 C12 H12A 108.8 . .
C7 C12 H12A 108.8 2_776 .
O2 C12 H12B 108.8 . .
C7 C12 H12B 108.8 2_776 .
H12A C12 H12B 107.7 . .
C24 O4 C23 112.8(7) . .
C18 N4 C19 110.3(6) . .
C18 N4 C20 110.6(6) . .
C19 N4 C20 111.4(6) . .
C18 N4 H4 108.1 . .
C19 N4 H4 108.1 . .
C20 N4 H4 108.1 . .
C17 N3 C13 123.3(9) . .
C17 N3 H3A 118.3 . .
C13 N3 H3A 118.3 . .
C17 C16 C15 115.1(9) . .
C17 C16 C18 122.5(8) . .
C15 C16 C18 122.3(8) . .
C16 C18 N4 112.5(7) . .
C16 C18 H18A 109.1 . .
N4 C18 H18A 109.1 . .
C16 C18 H18B 109.1 . .
N4 C18 H18B 109.1 . .
H18A C18 H18B 107.8 . .
O4 C23 C22 107.5(7) . .
O4 C23 H23A 110.2 . .
C22 C23 H23A 110.2 . .
O4 C23 H23B 110.2 . .
C22 C23 H23B 110.2 . .
H23A C23 H23B 108.5 . .
C21 C20 N4 113.1(7) . .
C21 C20 H20A 109.0 . .
N4 C20 H20A 109.0 . .
C21 C20 H20B 109.0 . .
N4 C20 H20B 109.0 . .
H20A C20 H20B 107.8 . .
N3 C17 C16 122.1(9) . .
N3 C17 H17 118.9 . .
C16 C17 H17 118.9 . .
O3 C21 C20 105.6(7) . .
O3 C21 H21A 110.6 . .
C20 C21 H21A 110.6 . .
O3 C21 H21B 110.6 . .
C20 C21 H21B 110.6 . .
H21A C21 H21B 108.7 . .
O3 C22 C23 107.8(7) . .
O3 C22 H22A 110.1 . .
C23 C22 H22A 110.1 . .
O3 C22 H22B 110.1 . .
C23 C22 H22B 110.1 . .
H22A C22 H22B 108.5 . .
C14 C15 C16 122.4(9) . .
C14 C15 H15 118.8 . .
C16 C15 H15 118.8 . .
N3 C13 C14 118.2(10) . .
N3 C13 H13 120.9 . .
C14 C13 H13 120.9 . .
C15 C14 C13 118.9(10) . .
C15 C14 H14 120.6 . .
C13 C14 H14 120.6 . .
Cl3 C25 Cl1 109.7(10) . .
Cl3 C25 Cl2 109.9(9) . .
Cl1 C25 Cl2 108.9(9) . .
Cl3 C25 H25 109.4 . .
Cl1 C25 H25 109.4 . .
Cl2 C25 H25 109.4 . .
N4 C19 C24 114.1(7) . 2_775
N4 C19 H19A 108.7 . .
C24 C19 H19A 108.7 2_775 .
N4 C19 H19B 108.7 . .
C24 C19 H19B 108.7 2_775 .
H19A C19 H19B 107.6 . .
O4 C24 C19 107.1(7) . 2_775
O4 C24 H24A 110.3 . .
C19 C24 H24A 110.3 2_775 .
O4 C24 H24B 110.3 . .
C19 C24 H24B 110.3 2_775 .
H24A C24 H24B 108.6 . .

loop_
_geom_bond_atom_site_label_1
_geom_bond_atom_site_label_2
_geom_bond_distance
_geom_bond_site_symmetry_2
I6 Cu4 2.6561(17) .
I6 Cu3 2.6576(14) .
I6 Cu5 2.6753(14) .
I4 Cu2 2.6233(16) .
I4 Cu3 2.6729(16) .
I4 Cu10 2.7000(14) 1_455
I12 Cu7 2.5274(16) .
I12 Cu9 2.6143(15) .
I9 Cu7 2.6228(17) .
I9 Cu8 2.6788(16) .
I9 Cu5 2.7161(14) .
I13 Cu9 2.6386(15) .
I13 Cu8 2.6463(15) .
I13 Cu10 2.6678(14) .
I3 Cu1 2.6088(16) .
I3 Cu3 2.6622(16) .
I3 Cu4 2.7337(15) .
I3 Cu2 3.0690(18) .
I11 Cu6 2.5997(17) .
I11 Cu8 2.6608(15) .
I11 Cu9 2.7405(15) .
I11 Cu7 3.0595(18) .
I14 Cu3 2.6537(14) 1_655
I14 Cu10 2.6595(16) .
I14 Cu9 2.6723(14) .
I7 Cu8 2.6355(14) .
I7 Cu5 2.6487(17) .
I7 Cu4 2.6661(14) .
I1 Cu1 2.4899(14) .
I1 Cu10 2.5881(15) 1_455
I8 Cu6 2.4874(16) .
I8 Cu5 2.5982(14) .
I5 Cu2 2.5342(14) .
I5 Cu4 2.6104(15) .
I2 Cu1 2.5436(16) .
I2 Cu2 2.6085(16) .
I10 Cu6 2.5787(17) .
I10 Cu7 2.6210(16) .
Cu10 I1 2.5881(15) 1_655
Cu10 I4 2.7000(14) 1_655
Cu10 Cu3 2.8574(17) 1_655
Cu10 Cu9 2.902(2) .
Cu5 Cu8 2.8190(19) .
Cu5 Cu4 2.9328(19) .
Cu5 Cu6 3.037(2) .
Cu9 Cu8 2.8127(19) .
Cu9 Cu7 2.866(2) .
Cu4 Cu3 2.7795(17) .
Cu4 Cu2 2.849(2) .
Cu3 I14 2.6536(14) 1_455
Cu3 Cu10 2.8574(17) 1_455
Cu2 Cu1 2.5598(19) .
Cu6 Cu7 2.5456(19) .
O1 C10 1.416(13) .
O1 C9 1.430(11) .
N2 C7 1.502(13) .
N2 C6 1.504(12) .
N2 C8 1.525(10) .
N2 H2N 0.9300 .
C4 C3 1.376(12) .
C4 C5 1.377(13) .
C4 C6 1.516(11) .
O2 C11 1.416(12) .
O2 C12 1.422(12) .
C9 C8 1.495(13) .
C9 H9A 0.9900 .
C9 H9B 0.9900 .
C6 H6A 0.9900 .
C6 H6B 0.9900 .
C8 H8A 0.9900 .
C8 H8B 0.9900 .
C7 C12 1.521(15) 2_776
C7 H7A 0.9900 .
C7 H7B 0.9900 .
N1 C1 1.385(15) .
N1 C5 1.393(13) .
N1 H1 0.8800 .
C5 H5 0.9500 .
C10 C11 1.504(15) .
C10 H10A 0.9900 .
C10 H10B 0.9900 .
C11 H11A 0.9900 .
C11 H11B 0.9900 .
Cl1 C25 1.776(16) .
Cl2 C25 1.786(19) .
Cl3 C25 1.763(18) .
O3 C22 1.436(9) .
O3 C21 1.446(11) .
C2 C1 1.318(15) .
C2 C3 1.355(11) .
C2 H2 0.9500 .
C3 H3 0.9500 .
C1 H1A 0.9500 .
C12 C7 1.521(15) 2_776
C12 H12A 0.9900 .
C12 H12B 0.9900 .
O4 C24 1.414(11) .
O4 C23 1.436(10) .
N4 C18 1.495(10) .
N4 C19 1.514(10) .
N4 C20 1.527(11) .
N4 H4 0.9300 .
N3 C17 1.309(13) .
N3 C13 1.352(13) .
N3 H3A 0.8800 .
C16 C17 1.395(12) .
C16 C15 1.413(13) .
C16 C18 1.494(13) .
C18 H18A 0.9900 .
C18 H18B 0.9900 .
C23 C22 1.502(13) .
C23 H23A 0.9900 .
C23 H23B 0.9900 .
C20 C21 1.512(11) .
C20 H20A 0.9900 .
C20 H20B 0.9900 .
C17 H17 0.9500 .
C21 H21A 0.9900 .
C21 H21B 0.9900 .
C22 H22A 0.9900 .
C22 H22B 0.9900 .
C15 C14 1.360(15) .
C15 H15 0.9500 .
C13 C14 1.399(15) .
C13 H13 0.9500 .
C14 H14 0.9500 .
C25 H25 1.0000 .
C19 C24 1.518(11) 2_775
C19 H19A 0.9900 .
C19 H19B 0.9900 .
C24 C19 1.518(11) 2_775
C24 H24A 0.9900 .
C24 H24B 0.9900 .

loop_
_geom_hbond_atom_site_label_D
_geom_hbond_atom_site_label_H
_geom_hbond_atom_site_label_A
_geom_hbond_distance_DH
_geom_hbond_distance_HA
_geom_hbond_distance_DA
_geom_hbond_angle_DHA
N2 H2N O5 0.93 1.91 2.827(10) 167.7
N4 H4 O6 0.93 1.91 2.835(11) 170.4
